data_4350017
loop_
_publ_author_name
'Litvinova, Yulia M.'
'Gayfulin, Yakov M.'
'van Leusen, Jan'
'Samsonenko, Denis G.'
'Lazarenko, Vladimir A.'
'Zubavichus, Yan V.'
'K\"ogerler, Paul'
'Mironov, Yuri V.'

_publ_section_title
;
 Metal--organic frameworks based on polynuclear lanthanide complexes and
 octahedral rhenium clusters
;
_journal_issue 6
_journal_name_full 'Inorganic Chemistry Frontiers'
_journal_page_first 1518
_journal_paper_doi 10.1039/C9QI00339H
_journal_volume 6
_journal_year 2019
_chemical_formula_sum 'C30 H44 N10 O24 Pr4 Re6 S8'
_chemical_formula_weight 2866.07
_space_group_crystal_system monoclinic
_space_group_IT_number 14
_space_group_name_Hall '-P 2yn'
_space_group_name_H-M_alt 'P 1 21/n 1'
_atom_sites_solution_hydrogens geom
_atom_sites_solution_primary dual
_atom_sites_solution_secondary difmap
_audit_creation_method SHELXL-2018/3
_audit_update_record
;
2019-03-20 deposited with the CCDC.	2019-05-06 downloaded from the CCDC.
;
_cell_angle_alpha 90
_cell_angle_beta 111.325(3)
_cell_angle_gamma 90
_cell_formula_units_Z 4
_cell_length_a 22.7792(7)
_cell_length_b 12.6008(3)
_cell_length_c 23.8919(7)
_cell_measurement_reflns_used 16443
_cell_measurement_temperature 130(2)
_cell_measurement_theta_max 28.39
_cell_measurement_theta_min 3.69
_cell_volume 6388.3(3)
_computing_cell_refinement 'CrysAlisPro 1.171.38.46 (Rigaku OD, 2015)'
_computing_data_collection 'CrysAlisPro 1.171.38.46 (Rigaku OD, 2015)'
_computing_data_reduction 'CrysAlisPro 1.171.38.46 (Rigaku OD, 2015)'
_computing_molecular_graphics 'ShelXle (H\"ubschle, 2011)'
_computing_publication_material 'CIFTAB (Sheldrick, 2015)'
_computing_structure_refinement 'SHELXL-2018 (Sheldrick, 2015)'
_computing_structure_solution 'SHELXT-2018 (Sheldrick, 2015)'
_diffrn_ambient_temperature 130(2)
_diffrn_detector 'CCD plate'
_diffrn_detector_area_resol_mean 10.6168
_diffrn_detector_type AtlasS2
_diffrn_measured_fraction_theta_full 0.994
_diffrn_measured_fraction_theta_max 0.854
_diffrn_measurement_device 'four-circle diffractometer'
_diffrn_measurement_device_type 'New Xcalibur, AtlasS2'
_diffrn_measurement_method '\w scans'
_diffrn_radiation_monochromator graphite
_diffrn_radiation_probe x-ray
_diffrn_radiation_source 'fine-focus sealed tube'
_diffrn_radiation_type MoK\a
_diffrn_radiation_wavelength 0.71073
_diffrn_reflns_av_R_equivalents 0.0239
_diffrn_reflns_av_unetI/netI 0.0327
_diffrn_reflns_Laue_measured_fraction_full 0.994
_diffrn_reflns_Laue_measured_fraction_max 0.854
_diffrn_reflns_limit_h_max 24
_diffrn_reflns_limit_h_min -27
_diffrn_reflns_limit_k_max 16
_diffrn_reflns_limit_k_min -16
_diffrn_reflns_limit_l_max 30
_diffrn_reflns_limit_l_min -31
_diffrn_reflns_number 35925
_diffrn_reflns_point_group_measured_fraction_full 0.994
_diffrn_reflns_point_group_measured_fraction_max 0.854
_diffrn_reflns_theta_full 25.500
_diffrn_reflns_theta_max 28.714
_diffrn_reflns_theta_min 3.303
_diffrn_source 'sealed X-ray tube'
_exptl_absorpt_coefficient_mu 14.640
_exptl_absorpt_correction_T_max 1.00000
_exptl_absorpt_correction_T_min 0.58606
_exptl_absorpt_correction_type multi-scan
_exptl_absorpt_process_details
;
CrysAlisPro 1.171.38.46 (Rigaku Oxford Diffraction, 2015)
Empirical absorption correction using spherical harmonics,
implemented in SCALE3 ABSPACK scaling algorithm.
;
_exptl_crystal_colour orange
_exptl_crystal_density_diffrn 2.980
_exptl_crystal_description block
_exptl_crystal_F_000 5200
_exptl_crystal_size_max 0.20
_exptl_crystal_size_mid 0.19
_exptl_crystal_size_min 0.17
_refine_diff_density_max 2.334
_refine_diff_density_min -1.937
_refine_diff_density_rms 0.224
_refine_ls_extinction_method none
_refine_ls_goodness_of_fit_ref 1.019
_refine_ls_hydrogen_treatment constr
_refine_ls_matrix_type full
_refine_ls_number_parameters 825
_refine_ls_number_reflns 14107
_refine_ls_number_restraints 318
_refine_ls_restrained_S_all 1.018
_refine_ls_R_factor_all 0.0366
_refine_ls_R_factor_gt 0.0292
_refine_ls_shift/su_max 0.002
_refine_ls_shift/su_mean 0.000
_refine_ls_structure_factor_coef Fsqd
_refine_ls_weighting_details 'w=1/[\s^2^(Fo^2^)+(0.0291P)^2^+64.7300P] where P=(Fo^2^+2Fc^2^)/3'
_refine_ls_weighting_scheme calc
_refine_ls_wR_factor_gt 0.0697
_refine_ls_wR_factor_ref 0.0721
_reflns_Friedel_coverage 0.000
_reflns_number_gt 12296
_reflns_number_total 14107
_reflns_threshold_expression 'I > 2\s(I)'
_cod_data_source_file c9qi00339h2.cif
_cod_data_source_block lit74Pr
_cod_original_sg_symbol_H-M 'P 21/n'
_cod_database_code 4350017
_shelx_shelxl_version_number 2018/3
_shelx_space_group_comment
;
The symmetry employed for this shelxl refinement is uniquely defined
by the following loop, which should always be used as a source of
symmetry information in preference to the above space-group names.
They are only intended as comments.
;
_shelx_estimated_absorpt_t_min 0.158
_shelx_estimated_absorpt_t_max 0.190

loop_
_space_group_symop_operation_xyz
'x, y, z'
'-x+1/2, y+1/2, -z+1/2'
'-x, -y, -z'
'x-1/2, -y-1/2, z-1/2'

loop_
_atom_site_label
_atom_site_type_symbol
_atom_site_fract_x
_atom_site_fract_y
_atom_site_fract_z
_atom_site_U_iso_or_equiv
_atom_site_adp_type
_atom_site_occupancy
_atom_site_site_symmetry_order
_atom_site_calc_flag
_atom_site_refinement_flags_posn
_atom_site_refinement_flags_adp
_atom_site_refinement_flags_occupancy
_atom_site_disorder_assembly
_atom_site_disorder_group
Re1 Re 0.30826(2) 1.09188(2) 0.57254(2) 0.01140(6) Uani 1 1 d . . . . .
Re2 Re 0.33052(2) 1.29302(2) 0.58863(2) 0.01195(6) Uani 1 1 d . . . . .
Re3 Re 0.23137(2) 1.33490(2) 0.49476(2) 0.01277(6) Uani 1 1 d . . . . .
Re4 Re 0.20938(2) 1.13271(2) 0.47853(2) 0.01295(6) Uani 1 1 d . . . . .
Re5 Re 0.31778(2) 1.20835(2) 0.48604(2) 0.01275(6) Uani 1 1 d . . . . .
Re6 Re 0.22213(2) 1.21870(2) 0.58115(2) 0.01176(6) Uani 1 1 d . . . . .
S1 S 0.40559(8) 1.17052(14) 0.57658(8) 0.0165(3) Uani 1 1 d . . . . .
S2 S 0.33459(8) 1.39525(14) 0.50538(8) 0.0177(4) Uani 1 1 d . . . . .
S3 S 0.22229(8) 1.24585(15) 0.40284(7) 0.0185(4) Uani 1 1 d . . . . .
S4 S 0.29373(8) 1.02203(14) 0.47452(7) 0.0177(4) Uani 1 1 d . . . . .
S5 S 0.31754(8) 1.18070(14) 0.66444(7) 0.0160(3) Uani 1 1 d . . . . .
S6 S 0.24728(8) 1.40428(14) 0.59320(8) 0.0166(3) Uani 1 1 d . . . . .
S7 S 0.13441(8) 1.25581(15) 0.49070(8) 0.0173(4) Uani 1 1 d . . . . .
S8 S 0.20463(8) 1.03218(14) 0.56245(7) 0.0161(3) Uani 1 1 d . . . . .
C1 C 0.3515(3) 0.9534(6) 0.6205(3) 0.0180(15) Uani 1 1 d . . . . .
N1 N 0.3732(3) 0.8813(5) 0.6495(3) 0.0229(14) Uani 1 1 d . . . . .
C2 C 0.4002(3) 1.3829(6) 0.6531(3) 0.0202(15) Uani 1 1 d . . . . .
N2 N 0.4375(3) 1.4303(5) 0.6893(3) 0.0264(15) Uani 1 1 d . . . . .
C3 C 0.1863(3) 1.4760(6) 0.4512(3) 0.0196(15) Uani 1 1 d . . . . .
N3 N 0.1606(3) 1.5499(5) 0.4276(3) 0.0266(15) Uani 1 1 d . . . . .
C4 C 0.1401(3) 1.0381(6) 0.4156(3) 0.0205(15) Uani 1 1 d . . . . .
N4 N 0.1025(3) 0.9886(6) 0.3809(3) 0.0283(15) Uani 1 1 d . . . . .
C5 C 0.3740(4) 1.2069(6) 0.4320(3) 0.0226(16) Uani 1 1 d . . . . .
N5 N 0.4049(4) 1.2110(6) 0.4037(3) 0.0353(18) Uani 1 1 d . . . . .
C6 C 0.1673(3) 1.2277(6) 0.6359(3) 0.0172(14) Uani 1 1 d . . . . .
N6 N 0.1387(3) 1.2333(5) 0.6666(3) 0.0237(14) Uani 1 1 d . . . . .
Pr1 Pr 0.40252(2) 0.76494(3) 0.74555(2) 0.01355(8) Uani 1 1 d . . . . .
Pr2 Pr 0.51329(2) 0.53318(3) 0.77823(2) 0.01479(8) Uani 1 1 d . . . . .
Pr3 Pr 0.53689(2) 0.76046(3) 0.67322(2) 0.01878(9) Uani 1 1 d . . . . .
Pr4 Pr 0.58728(2) 0.81428(3) 0.84276(2) 0.01780(9) Uani 1 1 d . . . . .
O1 O 0.4590(2) 0.6589(4) 0.6961(2) 0.0167(10) Uani 1 1 d . . . . .
H1 H 0.429556 0.621660 0.659765 0.020 Uiso 1 1 calc R U . . .
O2 O 0.4960(2) 0.6967(4) 0.8270(2) 0.0153(10) Uani 1 1 d . . . . .
H2 H 0.488122 0.682445 0.864781 0.018 Uiso 1 1 calc R U . . .
O3 O 0.5027(2) 0.8485(4) 0.7450(2) 0.0185(10) Uani 1 1 d . . . . .
H3 H 0.497084 0.926365 0.736584 0.022 Uiso 1 1 calc R U . . .
O4 O 0.5833(2) 0.6730(4) 0.7732(2) 0.0179(10) Uani 1 1 d . . . . .
H4 H 0.626364 0.644869 0.779989 0.021 Uiso 1 1 calc R U . . .
O1M O 0.3208(3) 0.6577(5) 0.6586(3) 0.0326(14) Uani 1 1 d . . . . .
O2M O 0.5471(14) 0.336(2) 0.7902(12) 0.064(6) Uani 0.5 1 d . U P A 1
O2M' O 0.5265(14) 0.336(2) 0.8096(12) 0.065(6) Uani 0.5 1 d . U P A 2
O3M O 0.5179(4) 0.9511(6) 0.6391(3) 0.055(2) Uani 1 1 d . . . . .
O4M O 0.6925(5) 0.7243(9) 0.8831(5) 0.040(3) Uani 0.688(9) 1 d . U P B 1
O4M' O 0.6999(10) 0.769(2) 0.8637(11) 0.031(4) Uani 0.312(9) 1 d . U P B 2
O5M O 0.6055(3) 0.7317(5) 0.9432(2) 0.0308(13) Uani 1 1 d . . . . .
O6M O 0.4506(4) 0.7399(8) 0.5729(3) 0.072(3) Uani 1 1 d . . . . .
O1A O 0.1101(2) 1.0667(4) 0.7373(2) 0.0241(12) Uani 1 1 d . . . . .
O2A O 0.0572(3) 0.9504(6) 0.6702(3) 0.0442(17) Uani 1 1 d . . . . .
C1A C 0.1079(4) 0.9906(6) 0.7038(3) 0.0252(17) Uani 1 1 d . . . . .
C2A C 0.1685(4) 0.9424(6) 0.7061(3) 0.0243(16) Uani 1 1 d . U . . .
C3A C 0.2232(4) 0.9998(6) 0.7280(4) 0.0258(17) Uani 1 1 d . . . . .
H3A H 0.222366 1.071592 0.739807 0.031 Uiso 1 1 calc R U . . .
C4A C 0.2805(4) 0.9519(6) 0.7329(3) 0.0245(17) Uani 1 1 d . . . . .
H4A H 0.318060 0.993024 0.746973 0.029 Uiso 1 1 calc R U . . .
C5A C 0.1716(4) 0.8389(7) 0.6888(4) 0.0346(18) Uani 1 1 d . U . . .
H5A H 0.134302 0.797555 0.672662 0.042 Uiso 1 1 calc R U . . .
C6A C 0.2300(4) 0.7957(8) 0.6954(4) 0.040(2) Uani 1 1 d . U . . .
H6A H 0.231547 0.724384 0.683102 0.048 Uiso 1 1 calc R U . . .
N1A N 0.2839(3) 0.8499(5) 0.7182(3) 0.0249(14) Uani 1 1 d . . . . .
O1B O 0.4196(2) 0.9246(4) 0.8065(2) 0.0241(12) Uani 1 1 d . . . . .
O2B O 0.5202(3) 0.9383(5) 0.8663(3) 0.0352(15) Uani 1 1 d . . . . .
C1B C 0.4622(3) 0.9583(6) 0.8518(4) 0.0245(17) Uani 1 1 d . . . . .
C2B C 0.4450(4) 1.0292(7) 0.8939(4) 0.0312(19) Uani 1 1 d . . . . .
C3B C 0.3849(4) 1.0358(7) 0.8916(4) 0.033(2) Uani 1 1 d . . . . .
H3B H 0.352103 0.998359 0.861689 0.039 Uiso 1 1 calc R U . . .
C4B C 0.3717(5) 1.0978(8) 0.9334(4) 0.040(2) Uani 1 1 d . . . . .
H4B H 0.329460 1.101339 0.931892 0.048 Uiso 1 1 calc R U . . .
C5B C 0.4925(5) 1.0851(10) 0.9384(5) 0.060(3) Uani 1 1 d . . . . .
H5B H 0.535260 1.080880 0.941577 0.072 Uiso 1 1 calc R U . . .
C6B C 0.4751(5) 1.1464(11) 0.9775(6) 0.067(4) Uani 1 1 d . . . . .
H6B H 0.506664 1.186166 1.007314 0.080 Uiso 1 1 calc R U . . .
N1B N 0.4157(4) 1.1525(7) 0.9754(4) 0.049(2) Uani 1 1 d . . . . .
O1C O 0.5730(3) 0.4633(6) 0.7219(4) 0.0530(16) Uani 1 1 d D U . . .
O2C O 0.5682(4) 0.5870(6) 0.6515(3) 0.0570(17) Uani 1 1 d D U . . .
C1C C 0.5826(5) 0.4986(8) 0.6772(4) 0.0631(18) Uani 1 1 d D U . . .
C2C C 0.6280(5) 0.4287(11) 0.6585(5) 0.073(2) Uani 0.688(9) 1 d D U P B 1
C3C C 0.6369(6) 0.3236(13) 0.6786(6) 0.075(2) Uani 0.688(9) 1 d D U P B 1
H3C H 0.615649 0.296102 0.703079 0.090 Uiso 0.688(9) 1 calc R U P B 1
C4C C 0.6778(7) 0.2607(12) 0.6617(7) 0.077(2) Uani 0.688(9) 1 d D U P B 1
H4C H 0.684486 0.189043 0.674953 0.092 Uiso 0.688(9) 1 calc R U P B 1
C5C C 0.6592(7) 0.4704(12) 0.6224(7) 0.075(2) Uani 0.688(9) 1 d D U P B 1
H5C H 0.652962 0.541918 0.608966 0.090 Uiso 0.688(9) 1 calc R U P B 1
C6C C 0.6995(7) 0.4036(13) 0.6070(7) 0.076(2) Uani 0.688(9) 1 d D U P B 1
H6C H 0.721216 0.430099 0.582615 0.092 Uiso 0.688(9) 1 calc R U P B 1
N1C N 0.7086(6) 0.3001(11) 0.6263(6) 0.076(2) Uani 0.688(9) 1 d D U P B 1
C2C' C 0.6090(9) 0.413(2) 0.6461(7) 0.073(2) Uani 0.312(9) 1 d D U P B 2
C3C' C 0.5958(13) 0.303(2) 0.6452(12) 0.075(2) Uani 0.312(9) 1 d D U P B 2
H3C' H 0.568982 0.276880 0.664589 0.090 Uiso 0.312(9) 1 calc R U P B 2
C4C' C 0.6224(15) 0.2338(18) 0.6156(14) 0.078(3) Uani 0.312(9) 1 d D U P B 2
H4C' H 0.613486 0.160029 0.614834 0.093 Uiso 0.312(9) 1 calc R U P B 2
C5C' C 0.6490(13) 0.4496(17) 0.6170(13) 0.075(2) Uani 0.312(9) 1 d D U P B 2
H5C' H 0.658415 0.523080 0.617130 0.090 Uiso 0.312(9) 1 calc R U P B 2
C6C' C 0.6747(14) 0.377(2) 0.5880(14) 0.076(2) Uani 0.312(9) 1 d D U P B 2
H6C' H 0.701681 0.401839 0.568481 0.092 Uiso 0.312(9) 1 calc R U P B 2
N1C' N 0.6615(13) 0.271(2) 0.5874(11) 0.078(2) Uani 0.312(9) 1 d D U P B 2
O1D O 0.6349(3) 0.8433(5) 0.7299(3) 0.0468(18) Uani 1 1 d . . . . .
O2D O 0.6324(3) 0.9614(6) 0.7983(3) 0.054(2) Uani 1 1 d . . . . .
C1D C 0.6530(4) 0.9270(7) 0.7591(4) 0.0330(17) Uani 1 1 d . U . . .
C2D C 0.7022(4) 0.9918(7) 0.7468(4) 0.0347(15) Uani 1 1 d . U . . .
C3D C 0.7238(4) 0.9614(8) 0.7022(4) 0.0381(16) Uani 1 1 d . U . . .
H3D H 0.706803 0.900541 0.678347 0.046 Uiso 1 1 calc R U . . .
C4D C 0.7696(5) 1.0194(8) 0.6926(4) 0.0453(17) Uani 1 1 d . U . . .
H4D H 0.785093 0.995557 0.662911 0.054 Uiso 1 1 calc R U . . .
C5D C 0.7276(5) 1.0787(8) 0.7795(5) 0.0504(18) Uani 1 1 d . U . . .
H5D H 0.715136 1.100083 0.811682 0.060 Uiso 1 1 calc R U . . .
C6D C 0.7715(6) 1.1354(10) 0.7658(5) 0.062(2) Uani 1 1 d . U . . .
H6D H 0.787469 1.198494 0.787846 0.074 Uiso 1 1 calc R U . . .
N1D N 0.7936(5) 1.1067(7) 0.7223(4) 0.0576(17) Uani 1 1 d . U . . .
O1W O 0.4828(4) 1.0750(6) 0.7195(3) 0.058(2) Uani 1 1 d . . . . .
O2W O 0.5114(5) 0.6043(7) 0.9478(4) 0.074(3) Uani 1 1 d . . . . .
O3W O 0.3284(5) 0.6567(8) 0.5509(4) 0.082(3) Uani 1 1 d . . . . .
O4W O -0.0020(5) 0.8844(9) 0.5582(4) 0.089(3) Uani 1 1 d . . . . .
O5W O 0.5750(5) 0.1393(8) 0.8307(5) 0.026(2) Uani 0.5 1 d . U P . .
O6W O 0.7324(7) 0.7136(11) 1.0190(7) 0.078(4) Uani 0.688(9) 1 d . U P B 1
O7W O 0.7378(14) 0.712(2) 0.9871(14) 0.062(5) Uiso 0.312(9) 1 d . U P B 2
O8W O 0.4545(9) 0.9584(16) 0.5108(8) 0.088(6) Uani 0.5 1 d . U P . .

loop_
_atom_site_aniso_label
_atom_site_aniso_U_11
_atom_site_aniso_U_22
_atom_site_aniso_U_33
_atom_site_aniso_U_23
_atom_site_aniso_U_13
_atom_site_aniso_U_12
Re1 0.01294(12) 0.01241(13) 0.00930(12) 0.00174(10) 0.00457(9) 0.00132(10)
Re2 0.01205(12) 0.01347(13) 0.01022(12) -0.00018(10) 0.00392(10) -0.00045(10)
Re3 0.01282(12) 0.01416(13) 0.01162(12) 0.00397(11) 0.00477(10) 0.00219(10)
Re4 0.01324(13) 0.01578(13) 0.00882(12) 0.00024(11) 0.00280(9) -0.00109(10)
Re5 0.01418(13) 0.01592(14) 0.00998(12) 0.00160(11) 0.00658(10) 0.00091(10)
Re6 0.01237(12) 0.01411(13) 0.01038(12) 0.00150(10) 0.00603(9) 0.00078(10)
S1 0.0131(8) 0.0189(9) 0.0174(8) 0.0023(7) 0.0056(6) 0.0018(7)
S2 0.0179(8) 0.0179(9) 0.0196(8) 0.0047(7) 0.0095(7) -0.0010(7)
S3 0.0216(9) 0.0242(9) 0.0089(7) 0.0034(7) 0.0047(6) 0.0007(7)
S4 0.0233(9) 0.0173(9) 0.0139(8) -0.0015(7) 0.0083(7) 0.0011(7)
S5 0.0186(8) 0.0200(9) 0.0085(7) 0.0012(7) 0.0039(6) 0.0001(7)
S6 0.0192(8) 0.0146(8) 0.0179(8) 0.0007(7) 0.0092(7) 0.0031(7)
S7 0.0112(8) 0.0216(9) 0.0181(8) 0.0038(7) 0.0040(6) 0.0015(7)
S8 0.0169(8) 0.0168(8) 0.0155(8) 0.0029(7) 0.0071(6) -0.0009(7)
C1 0.019(3) 0.020(4) 0.015(3) 0.002(3) 0.006(3) 0.004(3)
N1 0.021(3) 0.024(3) 0.024(3) 0.007(3) 0.009(3) 0.008(3)
C2 0.020(4) 0.020(4) 0.020(4) 0.001(3) 0.006(3) 0.002(3)
N2 0.025(3) 0.027(4) 0.024(3) -0.007(3) 0.005(3) -0.001(3)
C3 0.015(3) 0.024(4) 0.021(4) 0.000(3) 0.008(3) 0.004(3)
N3 0.024(3) 0.028(4) 0.030(4) 0.009(3) 0.011(3) 0.005(3)
C4 0.024(4) 0.023(4) 0.012(3) -0.002(3) 0.002(3) -0.004(3)
N4 0.027(4) 0.032(4) 0.020(3) -0.005(3) 0.002(3) -0.007(3)
C5 0.025(4) 0.027(4) 0.018(4) 0.000(3) 0.011(3) 0.000(3)
N5 0.039(4) 0.046(5) 0.030(4) -0.005(4) 0.024(3) -0.002(4)
C6 0.017(3) 0.020(4) 0.015(3) -0.003(3) 0.006(3) 0.000(3)
N6 0.024(3) 0.027(4) 0.025(3) 0.000(3) 0.014(3) -0.003(3)
Pr1 0.01117(17) 0.01680(18) 0.01414(17) 0.00174(15) 0.00635(14) 0.00253(14)
Pr2 0.01199(17) 0.01335(18) 0.01696(18) 0.00043(16) 0.00279(14) 0.00005(14)
Pr3 0.01834(19) 0.0244(2) 0.01701(19) -0.00004(17) 0.01049(15) -0.00059(16)
Pr4 0.01353(18) 0.0227(2) 0.01896(19) -0.00738(17) 0.00808(15) -0.00380(16)
O1 0.011(2) 0.026(3) 0.013(2) -0.003(2) 0.0042(18) 0.000(2)
O2 0.013(2) 0.021(3) 0.013(2) 0.002(2) 0.0057(18) -0.001(2)
O3 0.024(3) 0.015(2) 0.021(3) 0.002(2) 0.013(2) 0.003(2)
O4 0.013(2) 0.022(3) 0.022(2) 0.000(2) 0.0092(19) 0.001(2)
O1M 0.020(3) 0.029(3) 0.040(3) -0.006(3) 0.000(2) 0.002(2)
O2M 0.078(17) 0.027(6) 0.069(15) -0.004(9) 0.004(8) 0.014(10)
O2M' 0.075(17) 0.030(6) 0.072(16) 0.004(10) 0.005(8) 0.013(10)
O3M 0.077(5) 0.042(4) 0.065(5) 0.021(4) 0.049(4) 0.018(4)
O4M 0.017(4) 0.051(8) 0.051(7) -0.022(6) 0.010(4) -0.002(5)
O4M' 0.012(5) 0.045(9) 0.041(8) -0.019(7) 0.017(5) -0.003(6)
O5M 0.040(3) 0.026(3) 0.024(3) -0.004(3) 0.009(2) 0.006(3)
O6M 0.055(5) 0.121(8) 0.031(4) 0.013(5) 0.003(3) -0.018(5)
O1A 0.025(3) 0.023(3) 0.028(3) 0.004(2) 0.014(2) 0.009(2)
O2A 0.022(3) 0.052(4) 0.051(4) -0.022(3) 0.005(3) 0.008(3)
C1A 0.024(4) 0.024(4) 0.027(4) -0.002(4) 0.008(3) 0.005(3)
C2A 0.021(4) 0.026(4) 0.025(4) 0.000(3) 0.009(3) 0.005(3)
C3A 0.026(4) 0.021(4) 0.033(4) 0.004(4) 0.014(3) 0.008(3)
C4A 0.027(4) 0.024(4) 0.024(4) 0.011(3) 0.011(3) 0.010(3)
C5A 0.016(3) 0.037(4) 0.052(4) -0.010(4) 0.014(3) 0.004(3)
C6A 0.029(4) 0.036(5) 0.055(5) -0.009(4) 0.016(4) 0.005(4)
N1A 0.021(3) 0.030(4) 0.028(3) 0.004(3) 0.014(3) 0.009(3)
O1B 0.018(3) 0.024(3) 0.031(3) -0.009(2) 0.010(2) 0.000(2)
O2B 0.019(3) 0.046(4) 0.039(3) -0.020(3) 0.009(2) 0.001(3)
C1B 0.019(4) 0.024(4) 0.036(4) -0.013(4) 0.016(3) -0.004(3)
C2B 0.028(4) 0.034(5) 0.034(4) -0.017(4) 0.015(4) -0.009(4)
C3B 0.026(4) 0.040(5) 0.036(5) -0.017(4) 0.017(4) -0.012(4)
C4B 0.040(5) 0.045(6) 0.044(5) -0.019(5) 0.025(4) -0.009(4)
C5B 0.030(5) 0.081(8) 0.074(7) -0.050(7) 0.025(5) -0.015(5)
C6B 0.038(6) 0.086(9) 0.081(8) -0.059(8) 0.026(6) -0.012(6)
N1B 0.039(5) 0.060(6) 0.055(5) -0.032(5) 0.026(4) -0.009(4)
O1C 0.059(4) 0.043(3) 0.080(4) -0.013(3) 0.052(3) -0.001(3)
O2C 0.077(4) 0.045(3) 0.066(4) -0.008(3) 0.047(3) 0.016(3)
C1C 0.074(4) 0.051(3) 0.083(4) -0.008(3) 0.051(3) 0.009(3)
C2C 0.081(4) 0.061(4) 0.092(4) -0.002(4) 0.051(4) 0.014(4)
C3C 0.083(5) 0.062(4) 0.095(5) -0.001(4) 0.051(4) 0.016(4)
C4C 0.085(5) 0.065(4) 0.096(5) -0.001(4) 0.050(4) 0.016(4)
C5C 0.084(4) 0.064(4) 0.094(5) -0.002(4) 0.051(4) 0.015(4)
C6C 0.083(5) 0.065(4) 0.095(5) -0.002(4) 0.051(4) 0.015(4)
N1C 0.083(5) 0.065(4) 0.096(5) -0.001(4) 0.051(4) 0.017(4)
C2C' 0.082(4) 0.061(4) 0.092(4) -0.003(4) 0.051(4) 0.014(4)
C3C' 0.084(5) 0.063(4) 0.095(5) -0.002(4) 0.050(4) 0.015(4)
C4C' 0.085(5) 0.064(4) 0.097(5) -0.002(4) 0.049(4) 0.016(4)
C5C' 0.083(5) 0.063(4) 0.094(5) -0.002(4) 0.051(4) 0.015(4)
C6C' 0.084(5) 0.065(4) 0.096(5) -0.001(4) 0.050(4) 0.016(4)
N1C' 0.086(5) 0.066(4) 0.097(5) -0.001(4) 0.049(4) 0.016(4)
O1D 0.028(3) 0.023(3) 0.089(5) 0.002(4) 0.021(3) -0.008(3)
O2D 0.051(4) 0.082(6) 0.038(4) -0.007(4) 0.027(3) -0.037(4)
C1D 0.034(4) 0.036(4) 0.033(4) -0.001(3) 0.017(3) -0.013(3)
C2D 0.042(3) 0.036(3) 0.038(3) -0.011(3) 0.028(3) -0.021(3)
C3D 0.047(3) 0.037(3) 0.041(3) -0.014(3) 0.028(3) -0.018(3)
C4D 0.057(4) 0.046(4) 0.051(4) -0.018(3) 0.041(3) -0.022(3)
C5D 0.061(4) 0.050(4) 0.062(4) -0.027(3) 0.047(3) -0.030(3)
C6D 0.073(4) 0.057(4) 0.077(4) -0.033(4) 0.053(3) -0.033(4)
N1D 0.071(4) 0.056(4) 0.071(4) -0.023(3) 0.056(3) -0.032(3)
O1W 0.078(6) 0.043(4) 0.048(4) 0.011(4) 0.016(4) 0.012(4)
O2W 0.122(8) 0.056(5) 0.061(5) -0.004(4) 0.054(5) -0.019(5)
O3W 0.090(7) 0.081(7) 0.068(6) -0.017(5) 0.023(5) 0.004(6)
O4W 0.083(7) 0.119(9) 0.076(6) -0.025(6) 0.041(5) -0.022(6)
O5W 0.026(5) 0.011(4) 0.028(5) -0.005(4) -0.005(4) -0.002(4)
O6W 0.069(7) 0.073(7) 0.088(8) 0.024(7) 0.023(6) 0.021(6)
O8W 0.098(9) 0.085(9) 0.080(9) -0.005(7) 0.030(7) 0.049(7)

loop_
_atom_type_symbol
_atom_type_description
_atom_type_scat_dispersion_real
_atom_type_scat_dispersion_imag
_atom_type_scat_source
C C 0.0033 0.0016 'International Tables Vol C Tables 4.2.6.8 and 6.1.1.4'
H H 0.0000 0.0000 'International Tables Vol C Tables 4.2.6.8 and 6.1.1.4'
N N 0.0061 0.0033 'International Tables Vol C Tables 4.2.6.8 and 6.1.1.4'
O O 0.0106 0.0060 'International Tables Vol C Tables 4.2.6.8 and 6.1.1.4'
S S 0.1246 0.1234 'International Tables Vol C Tables 4.2.6.8 and 6.1.1.4'
Pr Pr -0.2180 2.8214 'International Tables Vol C Tables 4.2.6.8 and 6.1.1.4'
Re Re -1.0185 7.2310 'International Tables Vol C Tables 4.2.6.8 and 6.1.1.4'

loop_
_geom_angle_atom_site_label_1
_geom_angle_atom_site_label_2
_geom_angle_atom_site_label_3
_geom_angle
_geom_angle_site_symmetry_1
_geom_angle_site_symmetry_3
Re2 Re1 Re4 89.764(12) . .
Re2 Re1 Re5 59.853(10) . .
Re2 Re1 Re6 59.857(10) . .
Re4 Re1 Re5 59.826(10) . .
Re4 Re1 Re6 60.148(10) . .
Re6 Re1 Re5 89.963(12) . .
S1 Re1 Re2 57.36(4) . .
S1 Re1 Re4 116.92(4) . .
S1 Re1 Re5 57.13(4) . .
S1 Re1 Re6 117.18(4) . .
S1 Re1 S4 89.33(6) . .
S1 Re1 S5 89.88(6) . .
S1 Re1 S8 173.11(6) . .
S4 Re1 Re2 116.92(4) . .
S4 Re1 Re4 57.36(4) . .
S4 Re1 Re5 57.10(4) . .
S4 Re1 Re6 117.47(4) . .
S5 Re1 Re2 57.36(4) . .
S5 Re1 Re4 117.36(4) . .
S5 Re1 Re5 117.18(4) . .
S5 Re1 Re6 57.25(4) . .
S5 Re1 S4 173.26(6) . .
S5 Re1 S8 89.67(6) . .
S8 Re1 Re2 116.98(4) . .
S8 Re1 Re4 57.49(4) . .
S8 Re1 Re5 117.27(4) . .
S8 Re1 Re6 57.17(4) . .
S8 Re1 S4 90.31(6) . .
C1 Re1 Re2 134.25(19) . .
C1 Re1 Re4 135.9(2) . .
C1 Re1 Re5 137.31(19) . .
C1 Re1 Re6 132.71(19) . .
C1 Re1 S1 94.5(2) . .
C1 Re1 S4 95.61(19) . .
C1 Re1 S5 91.12(19) . .
C1 Re1 S8 92.4(2) . .
Re1 Re2 Re3 90.506(12) . .
Re1 Re2 Re5 60.479(10) . .
Re5 Re2 Re3 60.194(10) . .
Re6 Re2 Re1 60.264(10) . .
Re6 Re2 Re3 60.290(10) . .
Re6 Re2 Re5 90.559(12) . .
S1 Re2 Re1 57.38(4) . .
S1 Re2 Re3 117.52(4) . .
S1 Re2 Re5 57.36(4) . .
S1 Re2 Re6 117.61(4) . .
S1 Re2 S2 90.10(6) . .
S1 Re2 S5 90.00(6) . .
S2 Re2 Re1 117.87(5) . .
S2 Re2 Re3 57.18(4) . .
S2 Re2 Re5 57.43(4) . .
S2 Re2 Re6 117.45(4) . .
S2 Re2 S5 174.02(6) . .
S5 Re2 Re1 57.52(4) . .
S5 Re2 Re3 117.71(4) . .
S5 Re2 Re5 117.96(4) . .
S5 Re2 Re6 57.45(4) . .
S6 Re2 Re1 117.73(4) . .
S6 Re2 Re3 57.64(4) . .
S6 Re2 Re5 117.81(4) . .
S6 Re2 Re6 57.49(4) . .
S6 Re2 S1 174.02(6) . .
S6 Re2 S2 89.63(6) . .
S6 Re2 S5 89.65(6) . .
C2 Re2 Re1 133.9(2) . .
C2 Re2 Re3 135.6(2) . .
C2 Re2 Re5 135.4(2) . .
C2 Re2 Re6 134.0(2) . .
C2 Re2 S1 93.1(2) . .
C2 Re2 S2 94.1(2) . .
C2 Re2 S5 91.8(2) . .
C2 Re2 S6 92.9(2) . .
Re2 Re3 Re4 89.400(12) . .
Re2 Re3 Re5 59.855(10) . .
Re2 Re3 Re6 59.702(10) . .
Re4 Re3 Re5 59.805(10) . .
Re4 Re3 Re6 59.971(10) . .
Re5 Re3 Re6 90.021(12) . .
S2 Re3 Re2 57.34(4) . .
S2 Re3 Re4 117.10(5) . .
S2 Re3 Re5 57.35(4) . .
S2 Re3 Re6 117.02(4) . .
S2 Re3 S3 90.00(6) . .
S2 Re3 S6 89.31(6) . .
S3 Re3 Re2 116.94(4) . .
S3 Re3 Re4 57.24(4) . .
S3 Re3 Re5 57.14(4) . .
S3 Re3 Re6 117.18(5) . .
S3 Re3 S6 172.77(6) . .
S6 Re3 Re2 56.99(4) . .
S6 Re3 Re4 116.99(4) . .
S6 Re3 Re5 116.82(4) . .
S6 Re3 Re6 57.08(4) . .
S7 Re3 Re2 116.81(4) . .
S7 Re3 Re4 57.35(4) . .
S7 Re3 Re5 117.12(5) . .
S7 Re3 Re6 57.17(4) . .
S7 Re3 S2 173.04(6) . .
S7 Re3 S3 89.83(6) . .
S7 Re3 S6 89.98(6) . .
C3 Re3 Re2 135.0(2) . .
C3 Re3 Re4 135.6(2) . .
C3 Re3 Re5 135.94(19) . .
C3 Re3 Re6 134.03(19) . .
C3 Re3 S2 93.8(2) . .
C3 Re3 S3 94.4(2) . .
C3 Re3 S6 92.8(2) . .
C3 Re3 S7 93.1(2) . .
Re1 Re4 Re3 90.329(12) . .
Re1 Re4 Re5 60.433(10) . .
Re1 Re4 Re6 60.058(10) . .
Re3 Re4 Re6 60.063(10) . .
Re5 Re4 Re3 60.126(10) . .
Re5 Re4 Re6 90.260(12) . .
S3 Re4 Re1 117.70(4) . .
S3 Re4 Re3 57.38(4) . .
S3 Re4 Re5 57.30(4) . .
S3 Re4 Re6 117.41(5) . .
S3 Re4 S4 89.76(6) . .
S3 Re4 S8 173.62(6) . .
S4 Re4 Re1 57.56(4) . .
S4 Re4 Re3 117.47(5) . .
S4 Re4 Re5 57.38(4) . .
S4 Re4 Re6 117.57(4) . .
S4 Re4 S8 90.38(6) . .
S7 Re4 Re1 117.12(4) . .
S7 Re4 Re3 57.02(4) . .
S7 Re4 Re5 117.11(4) . .
S7 Re4 Re6 57.10(4) . .
S7 Re4 S3 89.71(6) . .
S7 Re4 S4 173.35(6) . .
S7 Re4 S8 89.41(6) . .
S8 Re4 Re1 57.41(4) . .
S8 Re4 Re3 117.15(4) . .
S8 Re4 Re5 117.79(4) . .
S8 Re4 Re6 57.11(4) . .
C4 Re4 Re1 134.1(2) . .
C4 Re4 Re3 135.6(2) . .
C4 Re4 Re5 134.8(2) . .
C4 Re4 Re6 135.0(2) . .
C4 Re4 S3 93.6(2) . .
C4 Re4 S4 92.6(2) . .
C4 Re4 S7 94.1(2) . .
C4 Re4 S8 92.8(2) . .
Re2 Re5 Re1 59.667(10) . .
Re2 Re5 Re3 59.951(10) . .
Re2 Re5 Re4 89.607(12) . .
Re3 Re5 Re1 89.897(11) . .
Re4 Re5 Re1 59.740(10) . .
Re4 Re5 Re3 60.068(11) . .
S1 Re5 Re1 57.05(4) . .
S1 Re5 Re2 57.27(4) . .
S1 Re5 Re3 117.18(4) . .
S1 Re5 Re4 116.76(4) . .
S1 Re5 S2 89.95(6) . .
S1 Re5 S3 173.10(6) . .
S1 Re5 S4 89.41(6) . .
S2 Re5 Re1 116.91(4) . .
S2 Re5 Re2 57.28(4) . .
S2 Re5 Re3 57.05(4) . .
S2 Re5 Re4 117.06(4) . .
S2 Re5 S4 173.07(6) . .
S3 Re5 Re1 117.12(4) . .
S3 Re5 Re2 117.29(4) . .
S3 Re5 Re3 57.39(4) . .
S3 Re5 Re4 57.41(4) . .
S3 Re5 S2 89.97(6) . .
S3 Re5 S4 89.84(6) . .
S4 Re5 Re1 57.30(4) . .
S4 Re5 Re2 116.94(4) . .
S4 Re5 Re3 117.43(4) . .
S4 Re5 Re4 57.39(4) . .
C5 Re5 Re1 136.0(2) . .
C5 Re5 Re2 133.9(2) . .
C5 Re5 Re3 134.1(2) . .
C5 Re5 Re4 136.5(2) . .
C5 Re5 S1 93.3(2) . .
C5 Re5 S2 92.1(2) . .
C5 Re5 S3 93.6(2) . .
C5 Re5 S4 94.8(2) . .
Re1 Re6 Re3 90.120(11) . .
Re1 Re6 Re4 59.794(10) . .
Re2 Re6 Re1 59.879(10) . .
Re2 Re6 Re3 60.007(10) . .
Re2 Re6 Re4 89.572(12) . .
Re4 Re6 Re3 59.966(10) . .
S5 Re6 Re1 57.36(4) . .
S5 Re6 Re2 57.40(4) . .
S5 Re6 Re3 117.38(4) . .
S5 Re6 Re4 117.11(4) . .
S6 Re6 Re1 117.07(4) . .
S6 Re6 Re2 57.21(4) . .
S6 Re6 Re3 57.45(4) . .
S6 Re6 Re4 117.35(4) . .
S6 Re6 S5 89.44(6) . .
S7 Re6 Re1 117.08(4) . .
S7 Re6 Re2 117.00(4) . .
S7 Re6 Re3 57.04(4) . .
S7 Re6 Re4 57.32(4) . .
S7 Re6 S5 173.17(6) . .
S7 Re6 S6 90.14(6) . .
S7 Re6 S8 89.75(6) . .
S8 Re6 Re1 57.40(4) . .
S8 Re6 Re2 117.24(4) . .
S8 Re6 Re3 117.37(4) . .
S8 Re6 Re4 57.43(4) . .
S8 Re6 S5 89.89(6) . .
S8 Re6 S6 173.42(6) . .
C6 Re6 Re1 135.7(2) . .
C6 Re6 Re2 134.57(19) . .
C6 Re6 Re3 134.2(2) . .
C6 Re6 Re4 135.86(19) . .
C6 Re6 S5 93.33(19) . .
C6 Re6 S6 92.4(2) . .
C6 Re6 S7 93.50(19) . .
C6 Re6 S8 94.1(2) . .
Re1 S1 Re5 65.82(4) . .
Re2 S1 Re1 65.26(4) . .
Re2 S1 Re5 65.37(4) . .
Re2 S2 Re5 65.28(5) . .
Re3 S2 Re2 65.48(4) . .
Re3 S2 Re5 65.60(5) . .
Re4 S3 Re3 65.38(4) . .
Re5 S3 Re3 65.47(4) . .
Re5 S3 Re4 65.29(4) . .
Re4 S4 Re1 65.08(4) . .
Re5 S4 Re1 65.59(5) . .
Re5 S4 Re4 65.23(5) . .
Re2 S5 Re1 65.13(4) . .
Re2 S5 Re6 65.15(4) . .
Re6 S5 Re1 65.39(4) . .
Re2 S6 Re3 65.37(4) . .
Re2 S6 Re6 65.30(5) . .
Re6 S6 Re3 65.46(5) . .
Re3 S7 Re4 65.63(4) . .
Re3 S7 Re6 65.79(4) . .
Re6 S7 Re4 65.58(4) . .
Re1 S8 Re4 65.10(4) . .
Re6 S8 Re1 65.43(5) . .
Re6 S8 Re4 65.46(5) . .
N1 C1 Re1 175.1(6) . .
C1 N1 Pr1 154.3(6) . .
N2 C2 Re2 178.1(7) . .
C2 N2 Pr2 173.2(6) . 1_565
N3 C3 Re3 178.1(7) . .
C3 N3 Pr4 162.7(6) . 4_585
N4 C4 Re4 178.7(7) . .
C4 N4 Pr2 151.6(6) . 4_575
N5 C5 Re5 176.7(8) . .
C5 N5 Pr3 171.3(7) . 3_676
N6 C6 Re6 178.5(6) . .
C6 N6 Pr1 166.7(6) . 2_556
N1 Pr1 N6 137.8(2) . 2_546
N1 Pr1 Pr2 124.09(14) . .
N1 Pr1 Pr3 67.66(14) . .
N1 Pr1 Pr4 107.45(14) . .
N1 Pr1 O1M 73.1(2) . .
N1 Pr1 N1A 69.90(19) . .
N6 Pr1 Pr2 97.17(14) 2_546 .
N6 Pr1 Pr3 152.97(14) 2_546 .
N6 Pr1 Pr4 99.45(14) 2_546 .
N6 Pr1 N1A 69.09(19) 2_546 .
Pr2 Pr1 Pr3 61.282(10) . .
Pr2 Pr1 Pr4 61.301(10) . .
Pr3 Pr1 Pr4 56.920(9) . .
O1 Pr1 N1 83.80(18) . .
O1 Pr1 N6 135.29(19) . 2_546
O1 Pr1 Pr2 40.60(11) . .
O1 Pr1 Pr3 33.52(12) . .
O1 Pr1 Pr4 74.94(11) . .
O1 Pr1 O2 74.55(15) . .
O1 Pr1 O3 65.62(16) . .
O1 Pr1 O1M 71.32(17) . .
O1 Pr1 O1A 69.74(17) . 2_546
O1 Pr1 N1A 138.00(17) . .
O2 Pr1 N1 140.05(18) . .
O2 Pr1 N6 76.89(17) . 2_546
O2 Pr1 Pr2 40.49(11) . .
O2 Pr1 Pr3 76.07(11) . .
O2 Pr1 Pr4 34.81(11) . .
O2 Pr1 O3 67.92(16) . .
O2 Pr1 O1M 127.68(17) . .
O2 Pr1 O1A 69.42(16) . 2_546
O2 Pr1 N1A 144.71(17) . .
O3 Pr1 N1 72.65(18) . .
O3 Pr1 N6 131.04(18) . 2_546
O3 Pr1 Pr2 77.55(11) . .
O3 Pr1 Pr3 34.06(11) . .
O3 Pr1 Pr4 35.26(11) . .
O3 Pr1 O1M 126.79(17) . .
O3 Pr1 O1A 124.27(16) . 2_546
O3 Pr1 N1A 130.45(18) . .
O1M Pr1 N6 101.5(2) . 2_546
O1M Pr1 Pr2 89.64(12) . .
O1M Pr1 Pr3 94.88(13) . .
O1M Pr1 Pr4 146.02(13) . .
O1M Pr1 N1A 69.99(19) . .
O1A Pr1 N1 133.07(19) 2_546 .
O1A Pr1 N6 68.32(19) 2_546 2_546
O1A Pr1 Pr2 46.74(12) 2_546 .
O1A Pr1 Pr3 101.66(12) 2_546 .
O1A Pr1 Pr4 102.23(12) 2_546 .
O1A Pr1 O1M 62.16(18) 2_546 .
O1A Pr1 N1A 105.00(19) 2_546 .
N1A Pr1 Pr2 151.57(15) . .
N1A Pr1 Pr3 137.47(13) . .
N1A Pr1 Pr4 143.30(15) . .
O1B Pr1 N1 89.8(2) . .
O1B Pr1 N6 70.8(2) . 2_546
O1B Pr1 Pr2 124.79(12) . .
O1B Pr1 Pr3 106.73(12) . .
O1B Pr1 Pr4 67.82(12) . .
O1B Pr1 O1 138.26(17) . .
O1B Pr1 O2 84.92(17) . .
O1B Pr1 O3 73.09(16) . .
O1B Pr1 O1M 144.98(17) . .
O1B Pr1 O1A 135.50(17) . 2_546
O1B Pr1 N1A 75.52(19) . .
N2 Pr2 N4 143.3(2) 1_545 4_676
N2 Pr2 Pr1 91.26(15) 1_545 .
N2 Pr2 O2M 71.8(7) 1_545 .
N2 Pr2 O2M' 74.1(7) 1_545 .
N2 Pr2 O1A 67.29(19) 1_545 2_546
N2 Pr2 O2A 80.9(2) 1_545 2_546
N2 Pr2 C1A 69.4(2) 1_545 2_546
N4 Pr2 Pr1 121.39(16) 4_676 .
N4 Pr2 O2M 72.0(7) 4_676 .
N4 Pr2 O2M' 69.6(7) 4_676 .
N4 Pr2 O1A 124.36(19) 4_676 2_546
N4 Pr2 O2A 85.1(2) 4_676 2_546
N4 Pr2 C1A 107.1(2) 4_676 2_546
O1 Pr2 N2 70.93(19) . 1_545
O1 Pr2 N4 145.0(2) . 4_676
O1 Pr2 Pr1 39.88(11) . .
O1 Pr2 O2M 138.2(6) . .
O1 Pr2 O2M' 145.0(7) . .
O1 Pr2 O1A 66.47(15) . 2_546
O1 Pr2 O2A 114.88(17) . 2_546
O1 Pr2 C1A 90.47(19) . 2_546
O2 Pr2 N2 129.91(18) . 1_545
O2 Pr2 N4 81.09(19) . 4_676
O2 Pr2 Pr1 40.33(10) . .
O2 Pr2 O1 73.77(15) . .
O2 Pr2 O2M 147.4(6) . .
O2 Pr2 O2M' 133.5(5) . .
O2 Pr2 O1A 66.56(15) . 2_546
O2 Pr2 O2A 83.0(2) . 2_546
O2 Pr2 C1A 76.62(19) . 2_546
O4 Pr2 N2 126.17(19) . 1_545
O4 Pr2 N4 79.5(2) . 4_676
O4 Pr2 Pr1 80.06(12) . .
O4 Pr2 O1 68.95(16) . .
O4 Pr2 O2 68.55(16) . .
O4 Pr2 O2M 122.1(6) . .
O4 Pr2 O2M' 135.2(6) . .
O4 Pr2 O1A 123.17(16) . 2_546
O4 Pr2 O2A 149.3(2) . 2_546
O4 Pr2 C1A 143.2(2) . 2_546
O2M Pr2 Pr1 157.2(7) . .
O2M Pr2 O1A 114.5(6) . 2_546
O2M Pr2 C1A 93.8(6) . 2_546
O2M' Pr2 Pr1 143.9(6) . .
O2M' Pr2 C1A 78.6(6) . 2_546
O1A Pr2 Pr1 43.11(11) 2_546 .
O1A Pr2 C1A 24.46(18) 2_546 2_546
O2A Pr2 Pr1 85.73(15) 2_546 .
O2A Pr2 O2M 76.7(6) 2_546 .
O2A Pr2 O2M' 59.9(5) 2_546 .
O2A Pr2 O1A 48.50(18) 2_546 2_546
O2A Pr2 C1A 24.5(2) 2_546 2_546
C1A Pr2 Pr1 65.40(16) 2_546 .
O1C Pr2 N2 72.4(2) . 1_545
O1C Pr2 N4 94.8(3) . 4_676
O1C Pr2 Pr1 130.08(19) . .
O1C Pr2 O1 90.6(2) . .
O1C Pr2 O2 142.2(2) . .
O1C Pr2 O4 73.8(2) . .
O1C Pr2 O2M 60.2(5) . .
O1C Pr2 O2M' 77.3(5) . .
O1C Pr2 O1A 138.2(2) . 2_546
O1C Pr2 O2A 134.3(2) . 2_546
O1C Pr2 C1A 139.0(2) . 2_546
N5 Pr3 Pr1 160.95(17) 3_676 .
N5 Pr3 Pr2 138.76(17) 3_676 .
N5 Pr3 Pr4 132.25(17) 3_676 .
Pr2 Pr3 Pr1 55.951(9) . .
Pr4 Pr3 Pr1 61.831(10) . .
Pr4 Pr3 Pr2 61.253(10) . .
O1 Pr3 N5 145.6(2) . 3_676
O1 Pr3 Pr1 34.05(12) . .
O1 Pr3 Pr2 36.14(11) . .
O1 Pr3 Pr4 79.47(11) . .
O1 Pr3 O4 68.75(15) . .
O1 Pr3 O3M 121.7(2) . .
O1 Pr3 O6M 77.0(2) . .
O1 Pr3 O2C 82.4(2) . .
O3 Pr3 N5 143.8(2) . 3_676
O3 Pr3 Pr1 36.02(12) . .
O3 Pr3 Pr2 74.22(12) . .
O3 Pr3 Pr4 38.34(12) . .
O3 Pr3 O1 68.03(17) . .
O3 Pr3 O4 69.72(16) . .
O3 Pr3 O3M 74.24(19) . .
O3 Pr3 O6M 112.8(3) . .
O3 Pr3 O2C 140.5(2) . .
O4 Pr3 N5 125.4(2) . 3_676
O4 Pr3 Pr1 73.62(11) . .
O4 Pr3 Pr2 35.16(11) . .
O4 Pr3 Pr4 37.62(11) . .
O4 Pr3 O3M 134.0(2) . .
O4 Pr3 O6M 141.8(2) . .
O3M Pr3 N5 73.6(2) . 3_676
O3M Pr3 Pr1 93.31(16) . .
O3M Pr3 Pr2 147.59(15) . .
O3M Pr3 Pr4 97.04(17) . .
O6M Pr3 N5 76.5(3) . 3_676
O6M Pr3 Pr1 87.6(2) . .
O6M Pr3 Pr2 106.9(2) . .
O6M Pr3 Pr4 149.0(2) . .
O6M Pr3 O3M 78.8(3) . .
O2C Pr3 N5 73.3(2) . 3_676
O2C Pr3 Pr1 115.80(18) . .
O2C Pr3 Pr2 66.49(18) . .
O2C Pr3 Pr4 112.81(19) . .
O2C Pr3 O4 75.5(2) . .
O2C Pr3 O3M 145.3(2) . .
O2C Pr3 O6M 83.7(3) . .
O1D Pr3 N5 74.6(2) . 3_676
O1D Pr3 Pr1 116.75(18) . .
O1D Pr3 Pr2 105.66(17) . .
O1D Pr3 Pr4 57.76(18) . .
O1D Pr3 O1 135.9(2) . .
O1D Pr3 O3 82.6(2) . .
O1D Pr3 O4 70.5(2) . .
O1D Pr3 O3M 77.4(2) . .
O1D Pr3 O6M 146.7(3) . .
O1D Pr3 O2C 103.2(3) . .
N3 Pr4 Pr1 139.00(14) 4_686 .
N3 Pr4 Pr2 155.30(15) 4_686 .
N3 Pr4 Pr3 139.84(15) 4_686 .
Pr2 Pr4 Pr1 55.677(9) . .
Pr3 Pr4 Pr1 61.249(10) . .
Pr3 Pr4 Pr2 60.898(10) . .
O2 Pr4 N3 138.47(18) . 4_686
O2 Pr4 Pr1 34.68(11) . .
O2 Pr4 Pr2 36.16(11) . .
O2 Pr4 Pr3 79.68(10) . .
O2 Pr4 O4M 115.0(3) . .
O2 Pr4 O4M' 130.0(6) . .
O2 Pr4 O5M 74.59(17) . .
O2 Pr4 O2D 145.38(19) . .
O3 Pr4 N3 130.83(19) . 4_686
O3 Pr4 Pr1 36.12(11) . .
O3 Pr4 Pr2 73.40(12) . .
O3 Pr4 Pr3 37.10(11) . .
O3 Pr4 O2 68.63(16) . .
O3 Pr4 O4M 138.8(3) . .
O3 Pr4 O4M' 128.5(6) . .
O3 Pr4 O5M 141.21(18) . .
O3 Pr4 O2D 76.7(2) . .
O4 Pr4 N3 146.92(18) . 4_686
O4 Pr4 Pr1 73.78(11) . .
O4 Pr4 Pr2 34.24(11) . .
O4 Pr4 Pr3 39.04(12) . .
O4 Pr4 O2 68.46(16) . .
O4 Pr4 O3 69.89(16) . .
O4 Pr4 O4M 73.9(3) . .
O4 Pr4 O4M' 75.5(5) . .
O4 Pr4 O5M 107.69(17) . .
O4 Pr4 O2D 99.8(2) . .
O4M Pr4 N3 75.8(3) . 4_686
O4M Pr4 Pr1 143.2(2) . .
O4M Pr4 Pr2 87.6(3) . .
O4M Pr4 Pr3 101.7(3) . .
O4M Pr4 O5M 69.0(3) . .
O4M Pr4 O2D 90.9(3) . .
O4M' Pr4 Pr1 149.3(5) . .
O4M' Pr4 Pr2 97.8(6) . .
O4M' Pr4 Pr3 93.6(5) . .
O4M' Pr4 O5M 85.1(6) . .
O4M' Pr4 O2D 72.9(6) . .
O5M Pr4 N3 72.8(2) . 4_686
O5M Pr4 Pr1 105.13(14) . .
O5M Pr4 Pr2 84.30(13) . .
O5M Pr4 Pr3 144.71(13) . .
O5M Pr4 O2D 138.9(2) . .
O2B Pr4 N3 71.63(19) . 4_686
O2B Pr4 Pr1 67.38(13) . .
O2B Pr4 Pr2 117.11(14) . .
O2B Pr4 Pr3 113.02(14) . .
O2B Pr4 O2 81.60(18) . .
O2B Pr4 O3 76.24(18) . .
O2B Pr4 O4 140.92(17) . .
O2B Pr4 O4M 144.0(3) . .
O2B Pr4 O4M' 143.1(6) . .
O2B Pr4 O5M 86.8(2) . .
O2B Pr4 O2D 90.6(2) . .
O2D Pr4 N3 67.6(2) . 4_686
O2D Pr4 Pr1 111.55(17) . .
O2D Pr4 Pr2 131.87(16) . .
O2D Pr4 Pr3 72.45(15) . .
Pr1 O1 Pr2 99.52(16) . .
Pr1 O1 H1 111.8 . .
Pr2 O1 H1 111.8 . .
Pr3 O1 Pr1 112.4(2) . .
Pr3 O1 Pr2 108.90(17) . .
Pr3 O1 H1 111.8 . .
Pr1 O2 Pr2 99.18(16) . .
Pr1 O2 Pr4 110.51(18) . .
Pr1 O2 H2 112.9 . .
Pr2 O2 H2 112.9 . .
Pr4 O2 Pr2 107.69(17) . .
Pr4 O2 H2 112.9 . .
Pr1 O3 H3 111.2 . .
Pr3 O3 Pr1 109.92(19) . .
Pr3 O3 Pr4 104.56(18) . .
Pr3 O3 H3 111.2 . .
Pr4 O3 Pr1 108.62(18) . .
Pr4 O3 H3 111.2 . .
Pr2 O4 Pr3 108.28(18) . .
Pr2 O4 Pr4 111.44(18) . .
Pr2 O4 H4 111.2 . .
Pr3 O4 H4 111.2 . .
Pr4 O4 Pr3 103.34(18) . .
Pr4 O4 H4 111.2 . .
Pr1 O1A Pr2 90.15(15) 2_556 2_556
C1A O1A Pr1 151.3(5) . 2_556
C1A O1A Pr2 89.7(5) . 2_556
C1A O2A Pr2 97.0(5) . 2_556
O1A C1A Pr2 65.8(4) . 2_556
O1A C1A O2A 122.6(7) . .
O1A C1A C2A 118.2(7) . .
O2A C1A Pr2 58.5(4) . 2_556
O2A C1A C2A 119.2(7) . .
C2A C1A Pr2 163.3(6) . 2_556
C3A C2A C1A 120.0(7) . .
C3A C2A C5A 118.5(7) . .
C5A C2A C1A 121.4(7) . .
C2A C3A H3A 120.2 . .
C2A C3A C4A 119.6(8) . .
C4A C3A H3A 120.2 . .
C3A C4A H4A 119.0 . .
N1A C4A C3A 122.0(8) . .
N1A C4A H4A 119.0 . .
C2A C5A H5A 120.5 . .
C2A C5A C6A 119.1(8) . .
C6A C5A H5A 120.5 . .
C5A C6A H6A 118.5 . .
N1A C6A C5A 123.0(9) . .
N1A C6A H6A 118.5 . .
C4A N1A Pr1 117.1(5) . .
C6A N1A Pr1 125.1(6) . .
C6A N1A C4A 117.7(7) . .
C1B O1B Pr1 135.4(5) . .
C1B O2B Pr4 139.4(5) . .
O1B C1B O2B 125.5(7) . .
O1B C1B C2B 118.6(7) . .
O2B C1B C2B 115.9(7) . .
C3B C2B C1B 121.1(7) . .
C3B C2B C5B 119.3(8) . .
C5B C2B C1B 119.5(8) . .
C2B C3B H3B 120.4 . .
C2B C3B C4B 119.2(8) . .
C4B C3B H3B 120.4 . .
C3B C4B H4B 118.8 . .
N1B C4B C3B 122.5(8) . .
N1B C4B H4B 118.8 . .
C2B C5B H5B 121.2 . .
C6B C5B C2B 117.6(9) . .
C6B C5B H5B 121.2 . .
C5B C6B H6B 118.5 . .
N1B C6B C5B 122.9(10) . .
N1B C6B H6B 118.5 . .
C4B N1B C6B 118.4(8) . .
C1C O1C Pr2 131.4(7) . .
C1C O2C Pr3 138.0(7) . .
O1C C1C O2C 129.6(10) . .
O1C C1C C2C 113.0(9) . .
O1C C1C C2C' 112.4(12) . .
O2C C1C C2C 116.6(9) . .
O2C C1C C2C' 117.6(12) . .
C3C C2C C1C 117.9(12) . .
C3C C2C C5C 121.6(14) . .
C5C C2C C1C 120.5(12) . .
C2C C3C H3C 121.0 . .
C4C C3C C2C 118.0(12) . .
C4C C3C H3C 121.0 . .
C3C C4C H4C 119.4 . .
N1C C4C C3C 121.3(12) . .
N1C C4C H4C 119.4 . .
C2C C5C H5C 121.1 . .
C6C C5C C2C 117.9(12) . .
C6C C5C H5C 121.1 . .
C5C C6C H6C 119.4 . .
N1C C6C C5C 121.2(12) . .
N1C C6C H6C 119.4 . .
C6C N1C C4C 120.1(14) . .
C3C' C2C' C1C 125(2) . .
C3C' C2C' C5C' 119.3(15) . .
C5C' C2C' C1C 116(2) . .
C2C' C3C' H3C' 120.3 . .
C4C' C3C' C2C' 119.4(13) . .
C4C' C3C' H3C' 120.3 . .
C3C' C4C' H4C' 119.5 . .
N1C' C4C' C3C' 121.0(14) . .
N1C' C4C' H4C' 119.5 . .
C2C' C5C' H5C' 120.3 . .
C6C' C5C' C2C' 119.3(13) . .
C6C' C5C' H5C' 120.3 . .
C5C' C6C' H6C' 119.5 . .
N1C' C6C' C5C' 121.0(14) . .
N1C' C6C' H6C' 119.5 . .
C6C' N1C' C4C' 120.1(17) . .
C1D O1D Pr3 137.4(6) . .
C1D O2D Pr4 112.0(6) . .
O1D C1D O2D 124.5(8) . .
O1D C1D C2D 117.9(8) . .
O2D C1D C2D 117.6(8) . .
C3D C2D C1D 120.2(8) . .
C5D C2D C1D 121.5(8) . .
C5D C2D C3D 118.4(8) . .
C2D C3D H3D 120.3 . .
C4D C3D C2D 119.4(8) . .
C4D C3D H3D 120.3 . .
C3D C4D H4D 118.2 . .
N1D C4D C3D 123.6(9) . .
N1D C4D H4D 118.2 . .
C2D C5D H5D 120.5 . .
C2D C5D C6D 119.0(9) . .
C6D C5D H5D 120.5 . .
C5D C6D H6D 118.2 . .
N1D C6D C5D 123.6(10) . .
N1D C6D H6D 118.2 . .
C4D N1D C6D 116.0(8) . .

loop_
_geom_bond_atom_site_label_1
_geom_bond_atom_site_label_2
_geom_bond_distance
_geom_bond_site_symmetry_2
_geom_bond_publ_flag
Re1 Re2 2.5859(4) . yes
Re1 Re4 2.5890(4) . yes
Re1 Re5 2.6071(4) . yes
Re1 Re6 2.5960(4) . yes
Re1 S1 2.3981(17) . yes
Re1 S4 2.4093(17) . yes
Re1 S5 2.4044(17) . yes
Re1 S8 2.4048(17) . yes
Re1 C1 2.123(7) . yes
Re2 Re3 2.5934(4) . yes
Re2 Re5 2.5908(4) . yes
Re2 Re6 2.5854(4) . yes
Re2 S1 2.3975(17) . yes
Re2 S2 2.3996(17) . yes
Re2 S5 2.4002(17) . yes
Re2 S6 2.3924(17) . yes
Re2 C2 2.097(7) . yes
Re3 Re4 2.5982(4) . yes
Re3 Re5 2.5997(4) . yes
Re3 Re6 2.6007(4) . yes
Re3 S2 2.3954(17) . yes
Re3 S3 2.4073(17) . yes
Re3 S6 2.4099(17) . yes
Re3 S7 2.3927(17) . yes
Re3 C3 2.127(8) . yes
Re4 Re5 2.5913(4) . yes
Re4 Re6 2.5983(4) . yes
Re4 S3 2.4034(17) . yes
Re4 S4 2.4041(18) . yes
Re4 S7 2.4018(18) . yes
Re4 S8 2.4071(17) . yes
Re4 C4 2.109(7) . yes
Re5 S1 2.4001(17) . yes
Re5 S2 2.4037(18) . yes
Re5 S3 2.4003(17) . yes
Re5 S4 2.4038(18) . yes
Re5 C5 2.123(7) . yes
Re6 S5 2.4016(17) . yes
Re6 S6 2.4000(18) . yes
Re6 S7 2.3960(17) . yes
Re6 S8 2.3985(18) . yes
Re6 C6 2.114(7) . yes
C1 N1 1.140(9) . ?
N1 Pr1 2.598(6) . yes
C2 N2 1.137(9) . ?
N2 Pr2 2.551(6) 1_565 yes
C3 N3 1.134(9) . ?
N3 Pr4 2.714(6) 4_585 yes
C4 N4 1.137(9) . ?
N4 Pr2 2.569(6) 4_575 yes
C5 N5 1.140(10) . ?
N5 Pr3 2.654(7) 3_676 yes
C6 N6 1.147(9) . ?
N6 Pr1 2.623(6) 2_556 yes
Pr1 Pr2 3.7513(5) . yes
Pr1 Pr3 4.0257(5) . yes
Pr1 Pr4 4.0479(6) . yes
Pr1 O1 2.439(5) . yes
Pr1 O2 2.459(5) . yes
Pr1 O3 2.518(5) . yes
Pr1 O1M 2.606(5) . yes
Pr1 O1A 2.564(5) 2_546 yes
Pr1 N1A 2.754(6) . yes
Pr1 O1B 2.431(5) . yes
Pr2 O1 2.475(5) . yes
Pr2 O2 2.467(5) . yes
Pr2 O4 2.408(5) . yes
Pr2 O2M 2.58(3) . yes
Pr2 O2M' 2.58(3) . yes
Pr2 O1A 2.732(5) 2_546 yes
Pr2 O2A 2.572(6) 2_546 yes
Pr2 C1A 2.994(8) 2_546 yes
Pr2 O1C 2.401(6) . yes
Pr3 Pr4 3.8475(6) . yes
Pr3 O1 2.405(5) . yes
Pr3 O3 2.398(5) . yes
Pr3 O4 2.491(5) . yes
Pr3 O3M 2.523(7) . yes
Pr3 O6M 2.500(7) . yes
Pr3 O2C 2.413(7) . yes
Pr3 O1D 2.390(6) . yes
Pr4 O2 2.467(5) . yes
Pr4 O3 2.466(5) . yes
Pr4 O4 2.414(5) . yes
Pr4 O4M 2.506(11) . yes
Pr4 O4M' 2.49(2) . yes
Pr4 O5M 2.507(6) . yes
Pr4 O2B 2.391(6) . yes
Pr4 O2D 2.533(7) . yes
O1 H1 1.0000 . ?
O2 H2 1.0000 . ?
O3 H3 1.0000 . ?
O4 H4 1.0000 . ?
O1A C1A 1.240(9) . ?
O2A C1A 1.250(10) . ?
C1A C2A 1.490(11) . ?
C2A C3A 1.369(11) . ?
C2A C5A 1.377(12) . ?
C3A H3A 0.9500 . ?
C3A C4A 1.404(10) . ?
C4A H4A 0.9500 . ?
C4A N1A 1.342(10) . ?
C5A H5A 0.9500 . ?
C5A C6A 1.393(11) . ?
C6A H6A 0.9500 . ?
C6A N1A 1.337(11) . ?
O1B C1B 1.236(9) . ?
O2B C1B 1.265(9) . ?
C1B C2B 1.499(11) . ?
C2B C3B 1.355(11) . ?
C2B C5B 1.401(12) . ?
C3B H3B 0.9500 . ?
C3B C4B 1.384(11) . ?
C4B H4B 0.9500 . ?
C4B N1B 1.325(12) . ?
C5B H5B 0.9500 . ?
C5B C6B 1.377(13) . ?
C6B H6B 0.9500 . ?
C6B N1B 1.338(13) . ?
O1C C1C 1.247(8) . ?
O2C C1C 1.258(8) . ?
C1C C2C 1.543(17) . ?
C1C C2C' 1.554(18) . ?
C2C C3C 1.398(13) . ?
C2C C5C 1.402(13) . ?
C3C H3C 0.9500 . ?
C3C C4C 1.389(15) . ?
C4C H4C 0.9500 . ?
C4C N1C 1.376(14) . ?
C5C H5C 0.9500 . ?
C5C C6C 1.391(15) . ?
C6C H6C 0.9500 . ?
C6C N1C 1.374(14) . ?
C2C' C3C' 1.410(14) . ?
C2C' C5C' 1.412(14) . ?
C3C' H3C' 0.9500 . ?
C3C' C4C' 1.395(16) . ?
C4C' H4C' 0.9500 . ?
C4C' N1C' 1.376(15) . ?
C5C' H5C' 0.9500 . ?
C5C' C6C' 1.395(16) . ?
C6C' H6C' 0.9500 . ?
C6C' N1C' 1.376(15) . ?
O1D C1D 1.249(11) . ?
O2D C1D 1.266(11) . ?
C1D C2D 1.500(11) . ?
C2D C3D 1.380(11) . ?
C2D C5D 1.348(12) . ?
C3D H3D 0.9500 . ?
C3D C4D 1.358(12) . ?
C4D H4D 0.9500 . ?
C4D N1D 1.315(12) . ?
C5D H5D 0.9500 . ?
C5D C6D 1.361(14) . ?
C6D H6D 0.9500 . ?
C6D N1D 1.359(13) . ?
